data_7201531
loop_
_publ_author_name
'Schmidtmann, Marc'
'Wilson, Chick C.'

_publ_section_title
;
 Hydrogen transfer in pentachlorophenol -- dimethylpyridine complexes
;
_journal_issue 2
_journal_name_full CrystEngComm
_journal_page_first 177
_journal_paper_doi 10.1039/b709110a
_journal_volume 10
_journal_year 2008
_chemical_formula_sum 'C26 H20 Cl10 N2 O2'
_chemical_formula_weight 746.94
_chemical_name_systematic
;
?
;
_space_group_IT_number 14
_symmetry_cell_setting monoclinic
_symmetry_space_group_name_Hall '-P 2yn'
_symmetry_space_group_name_H-M 'P 1 21/n 1'
_atom_sites_solution_hydrogens difmap
_atom_sites_solution_primary direct
_atom_sites_solution_secondary difmap
_audit_creation_method SHELXL-97
_cell_angle_alpha 90.00
_cell_angle_beta 95.9480(10)
_cell_angle_gamma 90.00
_cell_formula_units_Z 4
_cell_length_a 8.7761(6)
_cell_length_b 14.2399(10)
_cell_length_c 23.7104(17)
_cell_measurement_reflns_used 9111
_cell_measurement_temperature 100(2)
_cell_measurement_theta_max 36.25
_cell_measurement_theta_min 2.24
_cell_volume 2947.2(4)
_computing_cell_refinement 'Bruker AXS SAINT V7.34A'
_computing_data_collection 'Bruker AXS X8 Apex2'
_computing_data_reduction 'Bruker AXS SAINT V7.34A'
_computing_molecular_graphics 'Bruker AXS XP'
_computing_structure_refinement 'SHELXL-97 (Sheldrick, 1997)'
_computing_structure_solution 'SHELXS-97 (Sheldrick, 1990)'
_diffrn_ambient_temperature 100(2)
_diffrn_measured_fraction_theta_full 0.998
_diffrn_measured_fraction_theta_max 0.998
_diffrn_measurement_device_type 'CCD area detector'
_diffrn_measurement_method 'phi and omega scans'
_diffrn_radiation_monochromator graphite
_diffrn_radiation_source 'fine-focus sealed tube'
_diffrn_radiation_type MoK\a
_diffrn_radiation_wavelength 0.71073
_diffrn_reflns_av_R_equivalents 0.0283
_diffrn_reflns_av_sigmaI/netI 0.0283
_diffrn_reflns_limit_h_max 9
_diffrn_reflns_limit_h_min -13
_diffrn_reflns_limit_k_max 22
_diffrn_reflns_limit_k_min -22
_diffrn_reflns_limit_l_max 37
_diffrn_reflns_limit_l_min -34
_diffrn_reflns_number 41576
_diffrn_reflns_theta_full 33.73
_diffrn_reflns_theta_max 33.73
_diffrn_reflns_theta_min 2.40
_exptl_absorpt_coefficient_mu 0.977
_exptl_absorpt_correction_type multi-scan
_exptl_absorpt_process_details 'SADABS V2.10 (Sheldrick, 2003)'
_exptl_crystal_colour colorless
_exptl_crystal_density_diffrn 1.683
_exptl_crystal_density_method 'not measured'
_exptl_crystal_description 'long plate'
_exptl_crystal_F_000 1504
_refine_diff_density_max 0.559
_refine_diff_density_min -0.295
_refine_diff_density_rms 0.076
_refine_ls_extinction_method none
_refine_ls_goodness_of_fit_ref 1.047
_refine_ls_hydrogen_treatment mixed
_refine_ls_matrix_type full
_refine_ls_number_parameters 373
_refine_ls_number_reflns 11757
_refine_ls_number_restraints 0
_refine_ls_restrained_S_all 1.047
_refine_ls_R_factor_all 0.0435
_refine_ls_R_factor_gt 0.0309
_refine_ls_shift/su_max 0.003
_refine_ls_shift/su_mean 0.000
_refine_ls_structure_factor_coef Fsqd
_refine_ls_weighting_details 'calc w=1/[\s^2^(Fo^2^)+(0.0400P)^2^+0.6000P] where P=(Fo^2^+2Fc^2^)/3'
_refine_ls_weighting_scheme calc
_refine_ls_wR_factor_gt 0.0754
_refine_ls_wR_factor_ref 0.0820
_reflns_number_gt 9375
_reflns_number_total 11757
_reflns_threshold_expression >2sigma(I)
_cod_data_source_file b709110a.txt
_cod_data_source_block daum
_cod_original_sg_symbol_H-M 'P 21/n'
_cod_database_code 7201531

loop_
_symmetry_equiv_pos_as_xyz
'x, y, z'
'-x+1/2, y+1/2, -z+1/2'
'-x, -y, -z'
'x-1/2, -y-1/2, z-1/2'

loop_
_atom_site_label
_atom_site_type_symbol
_atom_site_fract_x
_atom_site_fract_y
_atom_site_fract_z
_atom_site_U_iso_or_equiv
_atom_site_adp_type
_atom_site_occupancy
_atom_site_symmetry_multiplicity
_atom_site_calc_flag
_atom_site_refinement_flags
_atom_site_disorder_assembly
_atom_site_disorder_group
Cl1 Cl 0.42640(3) 0.58497(2) 0.181073(12) 0.01720(6) Uani 1 1 d . . .
Cl2 Cl 0.46449(3) 0.60646(2) 0.052391(13) 0.02063(6) Uani 1 1 d . . .
Cl3 Cl 0.17647(4) 0.62800(2) -0.035961(12) 0.02175(6) Uani 1 1 d . . .
Cl4 Cl -0.14999(3) 0.62753(2) 0.006024(13) 0.02080(6) Uani 1 1 d . . .
Cl5 Cl -0.18530(3) 0.60470(2) 0.135227(13) 0.01918(6) Uani 1 1 d . . .
Cl6 Cl -0.27629(3) 0.60684(2) 0.436499(12) 0.01753(6) Uani 1 1 d . . .
Cl7 Cl -0.32143(3) 0.63999(2) 0.563459(12) 0.01876(6) Uani 1 1 d . . .
Cl8 Cl -0.03855(3) 0.65118(2) 0.654118(12) 0.02230(6) Uani 1 1 d . . .
Cl9 Cl 0.29177(3) 0.63913(2) 0.615888(13) 0.02116(6) Uani 1 1 d . . .
Cl10 Cl 0.33414(3) 0.61154(2) 0.487501(13) 0.02052(6) Uani 1 1 d . . .
O1 O 0.10461(9) 0.58530(6) 0.20702(3) 0.01534(15) Uani 1 1 d . . .
O2 O 0.05152(10) 0.59847(6) 0.41365(4) 0.01829(16) Uani 1 1 d . . .
H2 H 0.004(3) 0.639(2) 0.3916(13) 0.106(11) Uiso 1 1 d . . .
N1 N 0.23680(11) 0.70354(7) 0.27687(4) 0.01389(17) Uani 1 1 d . . .
H1 H 0.181(3) 0.653(2) 0.2473(12) 0.096(9) Uiso 1 1 d . . .
N2 N -0.09087(11) 0.71191(7) 0.34266(4) 0.01450(17) Uani 1 1 d . . .
C1 C 0.12152(12) 0.59529(7) 0.15340(5) 0.01308(18) Uani 1 1 d . . .
C2 C 0.26632(12) 0.59653(7) 0.13217(5) 0.01348(18) Uani 1 1 d . . .
C3 C 0.28403(13) 0.60599(7) 0.07461(5) 0.01444(19) Uani 1 1 d . . .
C4 C 0.15530(13) 0.61539(8) 0.03507(5) 0.01510(19) Uani 1 1 d . . .
C5 C 0.01000(13) 0.61493(8) 0.05416(5) 0.01470(19) Uani 1 1 d . . .
C6 C -0.00627(13) 0.60495(7) 0.11173(5) 0.01405(19) Uani 1 1 d . . .
C7 C 0.02757(13) 0.61275(8) 0.46740(5) 0.01465(19) Uani 1 1 d . . .
C8 C -0.11891(13) 0.61914(7) 0.48609(5) 0.01419(19) Uani 1 1 d . . .
C9 C -0.13960(13) 0.63195(8) 0.54318(5) 0.01485(19) Uani 1 1 d . . .
C10 C -0.01285(13) 0.63755(8) 0.58359(5) 0.01541(19) Uani 1 1 d . . .
C11 C 0.13426(13) 0.63139(8) 0.56636(5) 0.0156(2) Uani 1 1 d . . .
C12 C 0.15373(13) 0.61954(8) 0.50910(5) 0.01520(19) Uani 1 1 d . . .
C13 C 0.33255(13) 0.67674(8) 0.32214(5) 0.0154(2) Uani 1 1 d . . .
C14 C 0.41121(14) 0.74477(8) 0.35557(5) 0.0189(2) Uani 1 1 d . . .
H14A H 0.4779 0.7272 0.3880 0.023 Uiso 1 1 calc R . .
C15 C 0.39126(14) 0.83881(9) 0.34102(5) 0.0202(2) Uani 1 1 d . . .
H15A H 0.4461 0.8858 0.3631 0.024 Uiso 1 1 calc R . .
C16 C 0.29157(14) 0.86422(8) 0.29432(5) 0.0179(2) Uani 1 1 d . . .
H16A H 0.2779 0.9284 0.2842 0.022 Uiso 1 1 calc R . .
C17 C 0.21206(13) 0.79474(8) 0.26255(5) 0.01461(19) Uani 1 1 d . . .
C18 C 0.34637(15) 0.57384(8) 0.33373(5) 0.0208(2) Uani 1 1 d . . .
H18A H 0.3236 0.5390 0.2982 0.031 Uiso 1 1 calc R . .
H18B H 0.2737 0.5556 0.3605 0.031 Uiso 1 1 calc R . .
H18C H 0.4509 0.5594 0.3501 0.031 Uiso 1 1 calc R . .
C19 C 0.09868(14) 0.81462(8) 0.21236(5) 0.0191(2) Uani 1 1 d . . .
H19A H 0.0074 0.7757 0.2144 0.029 Uiso 1 1 calc R . .
H19B H 0.1447 0.8001 0.1775 0.029 Uiso 1 1 calc R . .
H19C H 0.0697 0.8811 0.2124 0.029 Uiso 1 1 calc R . .
C20 C -0.07823(13) 0.80426(8) 0.35497(5) 0.0157(2) Uani 1 1 d . . .
C21 C -0.16697(15) 0.86994(8) 0.32320(5) 0.0199(2) Uani 1 1 d . . .
H21A H -0.1589 0.9348 0.3323 0.024 Uiso 1 1 calc R . .
C22 C -0.26776(15) 0.83944(9) 0.27787(6) 0.0222(2) Uani 1 1 d . . .
H22A H -0.3292 0.8834 0.2556 0.027 Uiso 1 1 calc R . .
C23 C -0.27828(14) 0.74442(8) 0.26527(5) 0.0194(2) Uani 1 1 d . . .
H23A H -0.3459 0.7227 0.2341 0.023 Uiso 1 1 calc R . .
C24 C -0.18832(13) 0.68139(8) 0.29889(5) 0.01531(19) Uani 1 1 d . . .
C25 C 0.03308(15) 0.83180(9) 0.40474(5) 0.0216(2) Uani 1 1 d . . .
H25A H 0.1287 0.7967 0.4036 0.032 Uiso 1 1 calc R . .
H25B H -0.0111 0.8174 0.4400 0.032 Uiso 1 1 calc R . .
H25C H 0.0542 0.8993 0.4030 0.032 Uiso 1 1 calc R . .
C26 C -0.19294(15) 0.57753(8) 0.28796(5) 0.0195(2) Uani 1 1 d . . .
H26A H -0.1752 0.5438 0.3241 0.029 Uiso 1 1 calc R . .
H26B H -0.1131 0.5607 0.2638 0.029 Uiso 1 1 calc R . .
H26C H -0.2935 0.5603 0.2689 0.029 Uiso 1 1 calc R . .

loop_
_atom_site_aniso_label
_atom_site_aniso_U_11
_atom_site_aniso_U_22
_atom_site_aniso_U_33
_atom_site_aniso_U_23
_atom_site_aniso_U_13
_atom_site_aniso_U_12
Cl1 0.01226(12) 0.02408(13) 0.01442(12) 0.00082(9) -0.00260(9) 0.00069(9)
Cl2 0.01329(12) 0.03205(15) 0.01684(13) 0.00285(10) 0.00292(9) 0.00112(10)
Cl3 0.02081(14) 0.03208(15) 0.01197(12) 0.00390(10) -0.00014(10) -0.00061(11)
Cl4 0.01549(13) 0.02787(14) 0.01747(13) 0.00350(10) -0.00580(10) -0.00027(10)
Cl5 0.01163(12) 0.02602(13) 0.01982(13) 0.00192(10) 0.00126(9) -0.00106(9)
Cl6 0.01354(12) 0.02497(13) 0.01316(12) 0.00049(9) -0.00301(9) 0.00032(9)
Cl7 0.01384(12) 0.02651(13) 0.01586(12) -0.00158(10) 0.00127(9) 0.00152(10)
Cl8 0.02077(14) 0.03287(15) 0.01259(12) -0.00504(10) -0.00145(10) 0.00168(11)
Cl9 0.01593(13) 0.02744(14) 0.01839(13) -0.00270(10) -0.00635(10) -0.00131(10)
Cl10 0.01226(12) 0.02855(14) 0.02059(13) 0.00160(10) 0.00094(10) 0.00062(10)
O1 0.0166(4) 0.0173(3) 0.0120(3) -0.0003(3) 0.0009(3) -0.0019(3)
O2 0.0186(4) 0.0233(4) 0.0127(4) 0.0012(3) 0.0006(3) 0.0051(3)
N1 0.0138(4) 0.0159(4) 0.0120(4) 0.0002(3) 0.0016(3) -0.0001(3)
N2 0.0145(4) 0.0171(4) 0.0120(4) 0.0001(3) 0.0019(3) 0.0000(3)
C1 0.0130(5) 0.0122(4) 0.0137(5) 0.0003(3) -0.0005(4) -0.0006(3)
C2 0.0113(5) 0.0160(4) 0.0125(5) 0.0005(3) -0.0017(4) 0.0003(3)
C3 0.0121(5) 0.0165(5) 0.0147(5) 0.0007(4) 0.0014(4) 0.0000(4)
C4 0.0163(5) 0.0167(5) 0.0119(5) 0.0014(4) -0.0003(4) -0.0008(4)
C5 0.0127(5) 0.0160(4) 0.0144(5) 0.0005(4) -0.0031(4) -0.0001(4)
C6 0.0109(5) 0.0160(4) 0.0149(5) 0.0009(3) -0.0001(4) -0.0013(3)
C7 0.0148(5) 0.0148(4) 0.0138(5) 0.0011(3) -0.0011(4) 0.0016(4)
C8 0.0126(5) 0.0163(4) 0.0129(5) 0.0000(3) -0.0022(4) 0.0006(4)
C9 0.0136(5) 0.0164(4) 0.0143(5) -0.0006(4) -0.0001(4) 0.0005(4)
C10 0.0166(5) 0.0176(5) 0.0113(5) -0.0011(3) -0.0019(4) 0.0002(4)
C11 0.0137(5) 0.0170(5) 0.0150(5) -0.0010(4) -0.0037(4) -0.0006(4)
C12 0.0121(5) 0.0173(5) 0.0159(5) 0.0007(4) -0.0004(4) 0.0009(4)
C13 0.0156(5) 0.0177(5) 0.0129(5) 0.0002(4) 0.0011(4) 0.0031(4)
C14 0.0183(5) 0.0218(5) 0.0157(5) -0.0018(4) -0.0029(4) 0.0023(4)
C15 0.0201(6) 0.0205(5) 0.0191(5) -0.0045(4) -0.0024(4) -0.0007(4)
C16 0.0192(5) 0.0162(5) 0.0181(5) -0.0002(4) 0.0007(4) 0.0000(4)
C17 0.0140(5) 0.0167(5) 0.0133(5) 0.0016(4) 0.0024(4) 0.0009(4)
C18 0.0270(6) 0.0176(5) 0.0172(5) 0.0015(4) -0.0012(4) 0.0045(4)
C19 0.0189(5) 0.0206(5) 0.0169(5) 0.0031(4) -0.0023(4) 0.0009(4)
C20 0.0145(5) 0.0190(5) 0.0140(5) -0.0016(4) 0.0029(4) -0.0013(4)
C21 0.0206(6) 0.0169(5) 0.0220(6) 0.0007(4) 0.0019(4) -0.0003(4)
C22 0.0205(6) 0.0215(5) 0.0238(6) 0.0058(4) -0.0018(5) 0.0013(4)
C23 0.0192(6) 0.0213(5) 0.0167(5) 0.0030(4) -0.0034(4) -0.0014(4)
C24 0.0155(5) 0.0184(5) 0.0120(5) 0.0008(4) 0.0015(4) -0.0011(4)
C25 0.0218(6) 0.0248(6) 0.0179(5) -0.0040(4) 0.0003(4) -0.0029(4)
C26 0.0245(6) 0.0167(5) 0.0170(5) -0.0009(4) 0.0010(4) -0.0021(4)

loop_
_atom_type_symbol
_atom_type_description
_atom_type_scat_dispersion_real
_atom_type_scat_dispersion_imag
_atom_type_scat_source
C C 0.0033 0.0016 'International Tables Vol C Tables 4.2.6.8 and 6.1.1.4'
H H 0.0000 0.0000 'International Tables Vol C Tables 4.2.6.8 and 6.1.1.4'
N N 0.0061 0.0033 'International Tables Vol C Tables 4.2.6.8 and 6.1.1.4'
O O 0.0106 0.0060 'International Tables Vol C Tables 4.2.6.8 and 6.1.1.4'
Cl Cl 0.1484 0.1585 'International Tables Vol C Tables 4.2.6.8 and 6.1.1.4'

loop_
_geom_angle_atom_site_label_1
_geom_angle_atom_site_label_2
_geom_angle_atom_site_label_3
_geom_angle
_geom_angle_site_symmetry_1
_geom_angle_site_symmetry_3
_geom_angle_publ_flag
C1 O1 H1 118.1(11) . . ?
C7 O2 H2 112(2) . . ?
C13 N1 C17 122.80(10) . . ?
C13 N1 H1 121.9(15) . . ?
C17 N1 H1 115.1(15) . . ?
C24 N2 C20 120.84(10) . . ?
O1 C1 C2 123.08(10) . . ?
O1 C1 C6 121.80(10) . . ?
C2 C1 C6 115.11(10) . . ?
C3 C2 C1 122.97(10) . . ?
C3 C2 Cl1 119.88(9) . . ?
C1 C2 Cl1 117.14(8) . . ?
C2 C3 C4 120.05(10) . . ?
C2 C3 Cl2 119.94(9) . . ?
C4 C3 Cl2 120.01(9) . . ?
C5 C4 C3 118.94(10) . . ?
C5 C4 Cl3 120.79(9) . . ?
C3 C4 Cl3 120.27(9) . . ?
C6 C5 C4 120.49(10) . . ?
C6 C5 Cl4 119.97(9) . . ?
C4 C5 Cl4 119.54(9) . . ?
C5 C6 C1 122.44(10) . . ?
C5 C6 Cl5 120.45(9) . . ?
C1 C6 Cl5 117.10(9) . . ?
O2 C7 C8 123.58(10) . . ?
O2 C7 C12 119.51(11) . . ?
C8 C7 C12 116.89(10) . . ?
C9 C8 C7 121.95(10) . . ?
C9 C8 Cl6 119.87(9) . . ?
C7 C8 Cl6 118.15(9) . . ?
C10 C9 C8 119.96(11) . . ?
C10 C9 Cl7 120.16(9) . . ?
C8 C9 Cl7 119.87(9) . . ?
C9 C10 C11 119.45(10) . . ?
C9 C10 Cl8 119.93(9) . . ?
C11 C10 Cl8 120.62(9) . . ?
C12 C11 C10 120.14(10) . . ?
C12 C11 Cl9 120.03(9) . . ?
C10 C11 Cl9 119.84(9) . . ?
C11 C12 C7 121.61(11) . . ?
C11 C12 Cl10 120.50(9) . . ?
C7 C12 Cl10 117.88(9) . . ?
N1 C13 C14 119.26(10) . . ?
N1 C13 C18 117.15(10) . . ?
C14 C13 C18 123.58(10) . . ?
C13 C14 C15 119.22(11) . . ?
C13 C14 H14A 120.4 . . ?
C15 C14 H14A 120.4 . . ?
C16 C15 C14 120.18(11) . . ?
C16 C15 H15A 119.9 . . ?
C14 C15 H15A 119.9 . . ?
C15 C16 C17 119.21(11) . . ?
C15 C16 H16A 120.4 . . ?
C17 C16 H16A 120.4 . . ?
N1 C17 C16 119.29(10) . . ?
N1 C17 C19 117.18(10) . . ?
C16 C17 C19 123.53(10) . . ?
C13 C18 H18A 109.5 . . ?
C13 C18 H18B 109.5 . . ?
H18A C18 H18B 109.5 . . ?
C13 C18 H18C 109.5 . . ?
H18A C18 H18C 109.5 . . ?
H18B C18 H18C 109.5 . . ?
C17 C19 H19A 109.5 . . ?
C17 C19 H19B 109.5 . . ?
H19A C19 H19B 109.5 . . ?
C17 C19 H19C 109.5 . . ?
H19A C19 H19C 109.5 . . ?
H19B C19 H19C 109.5 . . ?
N2 C20 C21 120.70(11) . . ?
N2 C20 C25 117.13(10) . . ?
C21 C20 C25 122.16(11) . . ?
C20 C21 C22 119.06(11) . . ?
C20 C21 H21A 120.5 . . ?
C22 C21 H21A 120.5 . . ?
C23 C22 C21 119.65(11) . . ?
C23 C22 H22A 120.2 . . ?
C21 C22 H22A 120.2 . . ?
C22 C23 C24 119.02(11) . . ?
C22 C23 H23A 120.5 . . ?
C24 C23 H23A 120.5 . . ?
N2 C24 C23 120.73(11) . . ?
N2 C24 C26 117.05(10) . . ?
C23 C24 C26 122.22(10) . . ?
C20 C25 H25A 109.5 . . ?
C20 C25 H25B 109.5 . . ?
H25A C25 H25B 109.5 . . ?
C20 C25 H25C 109.5 . . ?
H25A C25 H25C 109.5 . . ?
H25B C25 H25C 109.5 . . ?
C24 C26 H26A 109.5 . . ?
C24 C26 H26B 109.5 . . ?
H26A C26 H26B 109.5 . . ?
C24 C26 H26C 109.5 . . ?
H26A C26 H26C 109.5 . . ?
H26B C26 H26C 109.5 . . ?

loop_
_geom_bond_atom_site_label_1
_geom_bond_atom_site_label_2
_geom_bond_distance
_geom_bond_site_symmetry_2
_geom_bond_publ_flag
Cl1 C2 1.7343(11) . ?
Cl2 C3 1.7201(12) . ?
Cl3 C4 1.7228(12) . ?
Cl4 C5 1.7246(11) . ?
Cl5 C6 1.7206(12) . ?
Cl6 C8 1.7274(11) . ?
Cl7 C9 1.7175(12) . ?
Cl8 C10 1.7214(12) . ?
Cl9 C11 1.7221(11) . ?
Cl10 C12 1.7176(12) . ?
O1 C1 1.3030(13) . ?
O1 H1 1.47(3) . ?
O2 C7 1.3286(14) . ?
O2 H2 0.86(3) . ?
N1 C13 1.3480(14) . ?
N1 C17 1.3542(14) . ?
N1 H1 1.08(3) . ?
N2 C24 1.3466(14) . ?
N2 C20 1.3491(14) . ?
C1 C2 1.4146(16) . ?
C1 C6 1.4224(15) . ?
C2 C3 1.3960(16) . ?
C3 C4 1.3977(16) . ?
C4 C5 1.3966(16) . ?
C5 C6 1.3943(16) . ?
C7 C8 1.4054(16) . ?
C7 C12 1.4092(16) . ?
C8 C9 1.3963(16) . ?
C9 C10 1.3931(16) . ?
C10 C11 1.3967(17) . ?
C11 C12 1.3959(16) . ?
C13 C14 1.3892(16) . ?
C13 C18 1.4934(16) . ?
C14 C15 1.3892(17) . ?
C14 H14A 0.9500 . ?
C15 C16 1.3863(17) . ?
C15 H15A 0.9500 . ?
C16 C17 1.3872(16) . ?
C16 H16A 0.9500 . ?
C17 C19 1.4969(16) . ?
C18 H18A 0.9800 . ?
C18 H18B 0.9800 . ?
C18 H18C 0.9800 . ?
C19 H19A 0.9800 . ?
C19 H19B 0.9800 . ?
C19 H19C 0.9800 . ?
C20 C21 1.3881(17) . ?
C20 C25 1.5040(17) . ?
C21 C22 1.3890(18) . ?
C21 H21A 0.9500 . ?
C22 C23 1.3867(17) . ?
C22 H22A 0.9500 . ?
C23 C24 1.3907(16) . ?
C23 H23A 0.9500 . ?
C24 C26 1.5012(16) . ?
C25 H25A 0.9800 . ?
C25 H25B 0.9800 . ?
C25 H25C 0.9800 . ?
C26 H26A 0.9800 . ?
C26 H26B 0.9800 . ?
C26 H26C 0.9800 . ?

loop_
_geom_hbond_atom_site_label_D
_geom_hbond_atom_site_label_H
_geom_hbond_atom_site_label_A
_geom_hbond_distance_DH
_geom_hbond_distance_HA
_geom_hbond_distance_DA
_geom_hbond_angle_DHA
_geom_hbond_site_symmetry_A
N1 H1 O1 1.08(3) 1.47(3) 2.5546(12) 179(3) .
O2 H2 N2 0.86(3) 1.71(3) 2.5629(13) 175(3) .
C26 H26B O1 0.98 2.47 3.3990(15) 157.4 .
C18 H18B O2 0.98 2.50 3.3804(16) 148.6 .
